data_1574907
loop_
_publ_author_name
'Peter, Blessing D.'
'Yi, Qiuhao'
'Luo, Zhixun'

_publ_section_title
;
 Studying how small silver clusters grow and their optical properties.
;
_journal_issue 34
_journal_name_full Nanoscale
_journal_page_first 19821
_journal_page_last 19827
_journal_paper_doi 10.1039/d5nr01269d
_journal_volume 17
_journal_year 2025
_chemical_formula_moiety 'C68 H56 Ag N4 P4, C H2 Cl2, N O3, C H4 O'
_chemical_formula_sum 'C70 H62 Ag Cl2 N5 O4 P4'
_chemical_formula_weight 1339.89
_space_group_crystal_system triclinic
_space_group_IT_number 2
_space_group_name_Hall '-P 1'
_space_group_name_H-M_alt 'P -1'
_atom_sites_solution_hydrogens geom
_atom_sites_solution_primary dual
_audit_creation_date 2025-05-08
_audit_creation_method
;
Olex2 1.5
(compiled 2025.04.05 svn.rf049d14d for OlexSys, GUI svn.r7224)
;
_audit_update_record
;
2025-05-14 deposited with the CCDC.	2025-06-19 downloaded from the CCDC.
;
_cell_angle_alpha 89.788(3)
_cell_angle_beta 89.154(3)
_cell_angle_gamma 82.330(3)
_cell_formula_units_Z 2
_cell_length_a 11.9246(5)
_cell_length_b 13.9944(4)
_cell_length_c 19.0615(7)
_cell_measurement_reflns_used 13149
_cell_measurement_temperature 170.00(10)
_cell_measurement_theta_max 29.9920
_cell_measurement_theta_min 1.8000
_cell_volume 3152.1(2)
_computing_cell_refinement 'CrysAlisPro 1.171.39.45i (Rigaku OD, 2018)'
_computing_data_collection 'CrysAlisPro 1.171.39.45i (Rigaku OD, 2018)'
_computing_data_reduction 'CrysAlisPro 1.171.39.45i (Rigaku OD, 2018)'
_computing_molecular_graphics 'Olex2 1.5 (Dolomanov et al., 2009)'
_computing_publication_material 'Olex2 1.5 (Dolomanov et al., 2009)'
_computing_structure_refinement 'SHELXL 2019/3 (Sheldrick, 2015)'
_computing_structure_solution 'SHELXT  (Sheldrick, 2015)'
_diffrn_ambient_environment N~2~
_diffrn_ambient_temperature 170.00(10)
_diffrn_detector 'CCD plate'
_diffrn_measured_fraction_theta_full 0.927
_diffrn_measured_fraction_theta_max 0.896
_diffrn_measurement_details
;
List of Runs (angles in degrees, time in seconds):

  # Type    Start    End  Width  t~exp~   \w     \q     \k     \f   Frames
#--------------------------------------------------------------------------
  1  \w    -87.00   8.00   0.50    3.50    --  -10.70  45.00  92.62  190
  2  \w     31.00  76.00   0.50    3.50    --  -10.70  45.00  92.62   90
  3  \w    -95.00  57.00   0.50    3.50    --  -10.70  45.00  43.17  304
;
_diffrn_measurement_device 'four-circle diffractometer'
_diffrn_measurement_device_type 'XtaLAB AFC10 (RCD3): fixed-chi single'
_diffrn_measurement_method '\w scans'
_diffrn_orient_matrix_type 'CrysAlisPro convention (1999,Acta A55,543-557)'
_diffrn_orient_matrix_UB_11 -0.0029323000
_diffrn_orient_matrix_UB_12 0.0502597000
_diffrn_orient_matrix_UB_13 0.0060398000
_diffrn_orient_matrix_UB_21 0.0239062000
_diffrn_orient_matrix_UB_22 0.0059462000
_diffrn_orient_matrix_UB_23 -0.0337710000
_diffrn_orient_matrix_UB_31 -0.0549815000
_diffrn_orient_matrix_UB_32 0.0073544000
_diffrn_orient_matrix_UB_33 -0.0144213000
_diffrn_radiation_monochromator mirror
_diffrn_radiation_probe x-ray
_diffrn_radiation_type 'Mo K\a'
_diffrn_radiation_wavelength 0.71073
_diffrn_reflns_av_unetI/netI 0.0658
_diffrn_reflns_Laue_measured_fraction_full 0.927
_diffrn_reflns_Laue_measured_fraction_max 0.896
_diffrn_reflns_limit_h_max 15
_diffrn_reflns_limit_h_min -15
_diffrn_reflns_limit_k_max 18
_diffrn_reflns_limit_k_min -18
_diffrn_reflns_limit_l_max 24
_diffrn_reflns_limit_l_min -24
_diffrn_reflns_number 12981
_diffrn_reflns_point_group_measured_fraction_full 0.927
_diffrn_reflns_point_group_measured_fraction_max 0.896
_diffrn_reflns_theta_full 25.242
_diffrn_reflns_theta_max 27.499
_diffrn_reflns_theta_min 1.817
_diffrn_source 'Rotating-anode X-ray tube'
_diffrn_source_type 'Rigaku (Mo) X-ray Source'
_exptl_absorpt_coefficient_mu 0.560
_exptl_absorpt_correction_T_max 1.00000
_exptl_absorpt_correction_T_min 0.33357
_exptl_absorpt_correction_type multi-scan
_exptl_absorpt_process_details
;
CrysAlisPro 1.171.39.45i (Rigaku Oxford Diffraction, 2018)
Empirical absorption correction using spherical harmonics,
 implemented in SCALE3 ABSPACK scaling algorithm.
;
_exptl_crystal_colour colourless
_exptl_crystal_colour_primary colourless
_exptl_crystal_density_diffrn 1.412
_exptl_crystal_description block
_exptl_crystal_F_000 1380
_exptl_crystal_size_max 0.2
_exptl_crystal_size_mid 0.2
_exptl_crystal_size_min 0.2
_refine_diff_density_max 1.789
_refine_diff_density_min -1.117
_refine_diff_density_rms 0.115
_refine_ls_extinction_method none
_refine_ls_goodness_of_fit_ref 1.063
_refine_ls_hydrogen_treatment constr
_refine_ls_matrix_type full
_refine_ls_number_parameters 788
_refine_ls_number_reflns 12981
_refine_ls_number_restraints 2
_refine_ls_restrained_S_all 1.063
_refine_ls_R_factor_all 0.0739
_refine_ls_R_factor_gt 0.0630
_refine_ls_shift/su_max 0.001
_refine_ls_shift/su_mean 0.000
_refine_ls_structure_factor_coef Fsqd
_refine_ls_weighting_details 'w=1/[\s^2^(Fo^2^)+(0.1157P)^2^+2.1725P] where P=(Fo^2^+2Fc^2^)/3'
_refine_ls_weighting_scheme calc
_refine_ls_wR_factor_gt 0.1810
_refine_ls_wR_factor_ref 0.1890
_reflns_Friedel_coverage 0.000
_reflns_number_gt 10712
_reflns_number_total 12981
_reflns_threshold_expression 'I > 2\s(I)'
_cod_data_source_file d5nr01269d2.cif
_cod_data_source_block mx111110_tw
_cod_depositor_comments 'Adding full bibliography for 1574898--1574913.cif.'
_cod_database_code 1574907
_shelx_shelxl_version_number 2019/3
_chemical_oxdiff_formula AgNOPCHCl
_shelx_space_group_comment
;
The symmetry employed for this shelxl refinement is uniquely defined
by the following loop, which should always be used as a source of
symmetry information in preference to the above space-group names.
They are only intended as comments.
;
_diffrn_oxdiff_ac3_digest_frames
;
01115762aa26950a2a38fccedba7919309000260b72
;
_olex2_refinement_description
;
1. Twinned data refinement
 Scales: 0.735(3)
 0.265(3)
2. Fixed Uiso
 At 1.2 times of:
  All C(H) groups, All C(H,H) groups
 At 1.5 times of:
  All C(H,H,H) groups, All O(H,H) groups
3. Restrained distances
 O4-C70A = O4-C70
 1.43 with sigma of 0.01
4. Others
 Sof(H4B)=Sof(C70A)=Sof(H70D)=Sof(H70E)=Sof(H70F)=1-FVAR(1)
 Sof(H4A)=Sof(C70)=Sof(H70A)=Sof(H70B)=Sof(H70C)=FVAR(1)
5.a Secondary CH2 refined with riding coordinates:
 C69(H69A,H69B)
5.b Aromatic/amide H refined with riding coordinates:
 C2(H2), C3(H3), C4(H4), C5(H5), C7(H7), C8(H8), C9(H9), C10(H10), C11(H11),
 C13(H13), C14(H14), C15(H15), C16(H16), C17(H17), C19(H19), C20(H20), C21(H21),
  C22(H22), C24(H24), C25(H25), C26(H26), C27(H27), C28(H28), C30(H30),
 C31(H31), C32(H32), C33(H33), C34(H34), C36(H36), C37(H37), C38(H38), C39(H39),
  C41(H41), C42(H42), C43(H43), C44(H44), C45(H45), C47(H47), C48(H48),
 C49(H49), C50(H50), C51(H51), C53(H53), C54(H54), C55(H55), C56(H56), C58(H58),
  C59(H59), C60(H60), C61(H61), C62(H62), C64(H64), C65(H65), C66(H66),
 C67(H67), C68(H68)
5.c Tetrahedral OH refined with riding coordinates:
 O4(H4A), O4(H4B)
5.d Idealised Me refined as rotating group:
 C70(H70A,H70B,H70C), C70A(H70D,H70E,H70F)
;
_olex2_submission_special_instructions 'No special instructions were received'
_oxdiff_exptl_absorpt_empirical_details
;
Empirical correction (ABSPACK) includes:
- Absorption correction using spherical harmonics
- Frame scaling
;
_oxdiff_exptl_absorpt_empirical_full_max 2.437
_oxdiff_exptl_absorpt_empirical_full_min 0.643

loop_
_space_group_symop_operation_xyz
'x, y, z'
'-x, -y, -z'

loop_
_atom_site_label
_atom_site_type_symbol
_atom_site_fract_x
_atom_site_fract_y
_atom_site_fract_z
_atom_site_U_iso_or_equiv
_atom_site_adp_type
_atom_site_occupancy
_atom_site_site_symmetry_order
_atom_site_calc_flag
_atom_site_refinement_flags_posn
_atom_site_refinement_flags_adp
_atom_site_refinement_flags_occupancy
_atom_site_disorder_assembly
_atom_site_disorder_group
Ag1 Ag 0.49734(2) 0.24531(2) 0.75018(2) 0.02305(11) Uani 1 1 d . . . . .
P1 P 0.41585(10) 0.08691(7) 0.72600(5) 0.0283(2) Uani 1 1 d . . . . .
P2 P 0.59316(10) 0.23726(8) 0.86983(5) 0.0294(2) Uani 1 1 d . . . . .
P3 P 0.33639(9) 0.38797(7) 0.74524(6) 0.0292(2) Uani 1 1 d . . . . .
P4 P 0.64476(9) 0.26903(8) 0.65359(5) 0.0286(2) Uani 1 1 d . . . . .
N1 N 0.6159(4) 0.0085(3) 0.6735(2) 0.0482(11) Uani 1 1 d . . . . .
N2 N 0.6313(5) 0.3917(4) 0.9576(3) 0.0624(13) Uani 1 1 d . . . . .
N3 N 0.1927(4) 0.2756(3) 0.7966(3) 0.0550(12) Uani 1 1 d . . . . .
N4 N 0.6057(4) 0.4573(3) 0.6719(2) 0.0431(9) Uani 1 1 d . . . . .
C1 C 0.5287(4) -0.0127(3) 0.7142(2) 0.0289(9) Uani 1 1 d . . . . .
C2 C 0.5320(4) -0.1018(3) 0.7469(2) 0.0350(10) Uani 1 1 d . . . . .
H2 H 0.469536 -0.115774 0.774791 0.042 Uiso 1 1 calc R U . . .
C3 C 0.6262(5) -0.1702(4) 0.7388(3) 0.0437(11) Uani 1 1 d . . . . .
H3 H 0.629108 -0.231257 0.761151 0.052 Uiso 1 1 calc R U . . .
C4 C 0.7150(5) -0.1490(4) 0.6981(3) 0.0492(13) Uani 1 1 d . . . . .
H4 H 0.780649 -0.194932 0.692110 0.059 Uiso 1 1 calc R U . . .
C5 C 0.7080(5) -0.0600(5) 0.6659(3) 0.0566(15) Uani 1 1 d . . . . .
H5 H 0.769558 -0.045950 0.637240 0.068 Uiso 1 1 calc R U . . .
C6 C 0.3227(4) 0.0378(3) 0.7891(2) 0.0290(8) Uani 1 1 d . . . . .
C7 C 0.2436(4) -0.0205(3) 0.7697(2) 0.0352(10) Uani 1 1 d . . . . .
H7 H 0.233837 -0.032832 0.721363 0.042 Uiso 1 1 calc R U . . .
C8 C 0.1783(4) -0.0614(4) 0.8192(3) 0.0449(12) Uani 1 1 d . . . . .
H8 H 0.125439 -0.102472 0.805261 0.054 Uiso 1 1 calc R U . . .
C9 C 0.1917(4) -0.0410(4) 0.8897(3) 0.0464(12) Uani 1 1 d . . . . .
H9 H 0.146695 -0.067282 0.924416 0.056 Uiso 1 1 calc R U . . .
C10 C 0.2688(5) 0.0161(4) 0.9087(3) 0.0497(13) Uani 1 1 d . . . . .
H10 H 0.277512 0.029132 0.957065 0.060 Uiso 1 1 calc R U . . .
C11 C 0.3359(5) 0.0563(3) 0.8593(2) 0.0404(11) Uani 1 1 d . . . . .
H11 H 0.390030 0.095955 0.873696 0.049 Uiso 1 1 calc R U . . .
C12 C 0.3384(4) 0.0853(3) 0.6445(2) 0.0324(9) Uani 1 1 d . . . . .
C13 C 0.3569(4) 0.0118(3) 0.5958(2) 0.0401(11) Uani 1 1 d . . . . .
H13 H 0.411620 -0.042731 0.604248 0.048 Uiso 1 1 calc R U . . .
C14 C 0.2949(5) 0.0182(4) 0.5341(3) 0.0515(13) Uani 1 1 d . . . . .
H14 H 0.308118 -0.032248 0.500538 0.062 Uiso 1 1 calc R U . . .
C15 C 0.2170(5) 0.0943(5) 0.5214(3) 0.0530(14) Uani 1 1 d . . . . .
H15 H 0.175141 0.097461 0.479264 0.064 Uiso 1 1 calc R U . . .
C16 C 0.1975(5) 0.1685(4) 0.5701(3) 0.0497(13) Uani 1 1 d . . . . .
H16 H 0.142441 0.222570 0.561271 0.060 Uiso 1 1 calc R U . . .
C17 C 0.2586(4) 0.1633(3) 0.6316(2) 0.0376(10) Uani 1 1 d . . . . .
H17 H 0.245314 0.214012 0.664982 0.045 Uiso 1 1 calc R U . . .
C18 C 0.6542(4) 0.3456(3) 0.8952(2) 0.0332(9) Uani 1 1 d . . . . .
C19 C 0.7265(4) 0.3771(4) 0.8453(3) 0.0448(12) Uani 1 1 d . . . . .
H19 H 0.742063 0.343923 0.802120 0.054 Uiso 1 1 calc R U . . .
C20 C 0.7753(5) 0.4586(5) 0.8607(3) 0.0615(16) Uani 1 1 d . . . . .
H20 H 0.825431 0.481554 0.827354 0.074 Uiso 1 1 calc R U . . .
C21 C 0.7534(5) 0.5071(4) 0.9226(4) 0.0649(18) Uani 1 1 d . . . . .
H21 H 0.787304 0.563320 0.931966 0.078 Uiso 1 1 calc R U . . .
C22 C 0.6837(6) 0.4745(4) 0.9698(4) 0.0603(15) Uani 1 1 d . . . . .
H22 H 0.668949 0.508111 1.012885 0.072 Uiso 1 1 calc R U . . .
C23 C 0.4977(4) 0.2216(3) 0.9430(2) 0.0332(9) Uani 1 1 d . . . . .
C24 C 0.5254(5) 0.1588(4) 0.9980(3) 0.0450(12) Uani 1 1 d . . . . .
H24 H 0.597657 0.121008 0.999317 0.054 Uiso 1 1 calc R U . . .
C25 C 0.4463(6) 0.1514(5) 1.0517(3) 0.0574(15) Uani 1 1 d . . . . .
H25 H 0.465146 0.108619 1.089813 0.069 Uiso 1 1 calc R U . . .
C26 C 0.3426(5) 0.2046(4) 1.0499(3) 0.0574(15) Uani 1 1 d . . . . .
H26 H 0.289074 0.199813 1.086781 0.069 Uiso 1 1 calc R U . . .
C27 C 0.3158(5) 0.2659(5) 0.9940(3) 0.0597(15) Uani 1 1 d . . . . .
H27 H 0.242700 0.302397 0.992062 0.072 Uiso 1 1 calc R U . . .
C28 C 0.3938(4) 0.2752(4) 0.9404(3) 0.0426(11) Uani 1 1 d . . . . .
H28 H 0.374989 0.318335 0.902465 0.051 Uiso 1 1 calc R U . . .
C29 C 0.7097(4) 0.1409(3) 0.8825(2) 0.0283(8) Uani 1 1 d . . . . .
C30 C 0.8064(4) 0.1525(3) 0.9183(2) 0.0353(10) Uani 1 1 d . . . . .
H30 H 0.814419 0.213070 0.938550 0.042 Uiso 1 1 calc R U . . .
C31 C 0.8923(4) 0.0758(4) 0.9246(3) 0.0430(11) Uani 1 1 d . . . . .
H31 H 0.959028 0.084024 0.949274 0.052 Uiso 1 1 calc R U . . .
C32 C 0.8814(5) -0.0108(4) 0.8958(3) 0.0464(12) Uani 1 1 d . . . . .
H32 H 0.940038 -0.063520 0.900109 0.056 Uiso 1 1 calc R U . . .
C33 C 0.7832(6) -0.0216(4) 0.8597(3) 0.0548(15) Uani 1 1 d . . . . .
H33 H 0.775057 -0.082122 0.839354 0.066 Uiso 1 1 calc R U . . .
C34 C 0.6984(5) 0.0536(3) 0.8532(2) 0.0415(11) Uani 1 1 d . . . . .
H34 H 0.631759 0.045444 0.828475 0.050 Uiso 1 1 calc R U . . .
C35 C 0.2172(4) 0.3663(3) 0.8012(2) 0.0344(9) Uani 1 1 d . . . . .
C36 C 0.1589(5) 0.4336(4) 0.8447(3) 0.0576(15) Uani 1 1 d . . . . .
H36 H 0.177822 0.497382 0.846269 0.069 Uiso 1 1 calc R U . . .
C37 C 0.0705(6) 0.4069(7) 0.8869(4) 0.086(2) Uani 1 1 d . . . . .
H37 H 0.027894 0.452082 0.917381 0.104 Uiso 1 1 calc R U . . .
C38 C 0.0477(6) 0.3135(6) 0.8827(4) 0.079(2) Uani 1 1 d . . . . .
H38 H -0.009281 0.292440 0.912048 0.095 Uiso 1 1 calc R U . . .
C39 C 0.1062(6) 0.2516(5) 0.8371(4) 0.0709(19) Uani 1 1 d . . . . .
H39 H 0.085905 0.188518 0.833109 0.085 Uiso 1 1 calc R U . . .
C40 C 0.3623(4) 0.5075(3) 0.7728(2) 0.0328(9) Uani 1 1 d . . . . .
C41 C 0.4401(5) 0.5162(4) 0.8235(3) 0.0485(12) Uani 1 1 d . . . . .
H41 H 0.482186 0.459726 0.842329 0.058 Uiso 1 1 calc R U . . .
C42 C 0.4589(5) 0.6060(4) 0.8480(3) 0.0546(14) Uani 1 1 d . . . . .
H42 H 0.513994 0.610361 0.882916 0.066 Uiso 1 1 calc R U . . .
C43 C 0.3998(6) 0.6860(4) 0.8227(3) 0.0582(16) Uani 1 1 d . . . . .
H43 H 0.410427 0.747193 0.840931 0.070 Uiso 1 1 calc R U . . .
C44 C 0.3247(8) 0.6797(4) 0.7710(4) 0.090(3) Uani 1 1 d . . . . .
H44 H 0.284271 0.736915 0.752135 0.108 Uiso 1 1 calc R U . . .
C45 C 0.3062(6) 0.5908(4) 0.7453(3) 0.068(2) Uani 1 1 d . . . . .
H45 H 0.254198 0.587485 0.708389 0.082 Uiso 1 1 calc R U . . .
C46 C 0.2701(4) 0.4111(3) 0.6598(2) 0.0315(9) Uani 1 1 d . . . . .
C47 C 0.1553(4) 0.4219(4) 0.6493(3) 0.0505(13) Uani 1 1 d . . . . .
H47 H 0.104866 0.418581 0.687991 0.061 Uiso 1 1 calc R U . . .
C48 C 0.1131(5) 0.4374(5) 0.5825(3) 0.0608(16) Uani 1 1 d . . . . .
H48 H 0.033667 0.445307 0.575782 0.073 Uiso 1 1 calc R U . . .
C49 C 0.1844(5) 0.4416(4) 0.5260(3) 0.0512(13) Uani 1 1 d . . . . .
H49 H 0.154866 0.451552 0.480111 0.061 Uiso 1 1 calc R U . . .
C50 C 0.2989(5) 0.4312(4) 0.5362(3) 0.0456(12) Uani 1 1 d . . . . .
H50 H 0.348813 0.434755 0.497256 0.055 Uiso 1 1 calc R U . . .
C51 C 0.3421(4) 0.4156(3) 0.6026(3) 0.0383(10) Uani 1 1 d . . . . .
H51 H 0.421663 0.407837 0.609090 0.046 Uiso 1 1 calc R U . . .
C52 C 0.6921(4) 0.3870(3) 0.6626(2) 0.0294(9) Uani 1 1 d . . . . .
C53 C 0.8045(4) 0.4038(3) 0.6632(2) 0.0395(11) Uani 1 1 d . . . . .
H53 H 0.864297 0.352395 0.656779 0.047 Uiso 1 1 calc R U . . .
C54 C 0.8274(5) 0.4977(4) 0.6733(3) 0.0476(12) Uani 1 1 d . . . . .
H54 H 0.903203 0.511612 0.673331 0.057 Uiso 1 1 calc R U . . .
C55 C 0.7402(5) 0.5687(4) 0.6831(3) 0.0528(14) Uani 1 1 d . . . . .
H55 H 0.754309 0.633034 0.690875 0.063 Uiso 1 1 calc R U . . .
C56 C 0.6308(5) 0.5474(4) 0.6819(3) 0.0503(13) Uani 1 1 d . . . . .
H56 H 0.570419 0.598348 0.688308 0.060 Uiso 1 1 calc R U . . .
C57 C 0.5963(4) 0.2714(3) 0.5630(2) 0.0305(9) Uani 1 1 d . . . . .
C58 C 0.6275(5) 0.3350(4) 0.5134(2) 0.0459(12) Uani 1 1 d . . . . .
H58 H 0.675085 0.381443 0.525775 0.055 Uiso 1 1 calc R U . . .
C59 C 0.5891(6) 0.3310(4) 0.4449(3) 0.0574(16) Uani 1 1 d . . . . .
H59 H 0.611638 0.374175 0.410511 0.069 Uiso 1 1 calc R U . . .
C60 C 0.5188(6) 0.2649(4) 0.4268(3) 0.0562(15) Uani 1 1 d . . . . .
H60 H 0.492027 0.263061 0.380229 0.067 Uiso 1 1 calc R U . . .
C61 C 0.4877(5) 0.2025(4) 0.4758(3) 0.0485(12) Uani 1 1 d . . . . .
H61 H 0.439695 0.156518 0.463205 0.058 Uiso 1 1 calc R U . . .
C62 C 0.5255(4) 0.2053(4) 0.5439(3) 0.0413(11) Uani 1 1 d . . . . .
H62 H 0.502752 0.161552 0.577880 0.050 Uiso 1 1 calc R U . . .
C63 C 0.7778(3) 0.1877(3) 0.6491(2) 0.0291(8) Uani 1 1 d . . . . .
C64 C 0.8285(5) 0.1600(5) 0.7119(3) 0.0529(14) Uani 1 1 d . . . . .
H64 H 0.795077 0.183060 0.755234 0.064 Uiso 1 1 calc R U . . .
C65 C 0.9299(5) 0.0975(5) 0.7105(4) 0.0670(18) Uani 1 1 d . . . . .
H65 H 0.964899 0.077221 0.753493 0.080 Uiso 1 1 calc R U . . .
C66 C 0.9801(5) 0.0646(4) 0.6484(4) 0.0626(16) Uani 1 1 d . . . . .
H66 H 1.048707 0.021401 0.648350 0.075 Uiso 1 1 calc R U . . .
C67 C 0.9301(5) 0.0947(4) 0.5861(3) 0.0542(14) Uani 1 1 d . . . . .
H67 H 0.965403 0.074009 0.542750 0.065 Uiso 1 1 calc R U . . .
C68 C 0.8285(4) 0.1553(3) 0.5867(2) 0.0382(10) Uani 1 1 d . . . . .
H68 H 0.793298 0.174631 0.543602 0.046 Uiso 1 1 calc R U . . .
Cl1 Cl 0.9734(3) 0.7137(2) 0.57323(16) 0.1308(11) Uani 1 1 d . . . . .
Cl2 Cl 1.1540(2) 0.81962(19) 0.61666(13) 0.1077(8) Uani 1 1 d . . . . .
C69 C 1.0805(10) 0.7216(8) 0.6309(6) 0.130(4) Uani 1 1 d . . . . .
H69A H 1.134676 0.661616 0.627819 0.156 Uiso 1 1 calc R U . . .
H69B H 1.048242 0.725738 0.679092 0.156 Uiso 1 1 calc R U . . .
O1 O 0.9523(9) 0.6389(6) 0.7629(5) 0.176(4) Uani 1 1 d . . . . .
O2 O 0.9786(8) 0.7758(6) 0.7913(5) 0.144(3) Uani 1 1 d . . . . .
O3 O 0.8906(7) 0.6971(8) 0.8638(6) 0.185(5) Uani 1 1 d . . . . .
N5 N 0.9358(7) 0.7037(6) 0.8042(4) 0.098(2) Uani 1 1 d . . . . .
O4 O 1.0469(6) 0.7660(4) 0.9535(3) 0.0999(19) Uani 1 1 d D . . . .
H4A H 0.989735 0.753892 0.931753 0.150 Uiso 0.64(2) 1 calc R U P A 1
H4B H 1.022308 0.789501 0.915258 0.150 Uiso 0.36(2) 1 calc R U P A 2
C70 C 1.1452(11) 0.7099(12) 0.9252(7) 0.089(6) Uani 0.64(2) 1 d D . P A 1
H70A H 1.134823 0.699465 0.875030 0.134 Uiso 0.64(2) 1 calc R U P A 1
H70B H 1.157660 0.647611 0.949394 0.134 Uiso 0.64(2) 1 calc R U P A 1
H70C H 1.210868 0.744130 0.931603 0.134 Uiso 0.64(2) 1 calc R U P A 1
C70A C 1.074(4) 0.6644(9) 0.9468(14) 0.130(15) Uani 0.36(2) 1 d D . P A 2
H70D H 1.124700 0.649513 0.906390 0.195 Uiso 0.36(2) 1 calc R U P A 2
H70E H 1.004020 0.635762 0.939868 0.195 Uiso 0.36(2) 1 calc R U P A 2
H70F H 1.110752 0.637843 0.989491 0.195 Uiso 0.36(2) 1 calc R U P A 2

loop_
_atom_site_aniso_label
_atom_site_aniso_U_11
_atom_site_aniso_U_22
_atom_site_aniso_U_33
_atom_site_aniso_U_23
_atom_site_aniso_U_13
_atom_site_aniso_U_12
Ag1 0.02247(17) 0.02181(16) 0.02489(16) 0.00096(11) -0.00001(12) -0.00315(12)
P1 0.0339(6) 0.0237(5) 0.0293(5) -0.0003(4) -0.0012(4) -0.0109(4)
P2 0.0309(6) 0.0337(6) 0.0241(5) 0.0003(4) -0.0046(4) -0.0058(5)
P3 0.0235(5) 0.0245(5) 0.0382(5) 0.0011(4) 0.0008(4) 0.0017(4)
P4 0.0250(5) 0.0337(6) 0.0271(5) 0.0021(4) 0.0046(4) -0.0051(5)
N1 0.057(3) 0.050(3) 0.041(2) -0.0043(19) 0.011(2) -0.021(2)
N2 0.066(3) 0.052(3) 0.071(3) -0.009(2) 0.006(3) -0.017(3)
N3 0.052(3) 0.044(3) 0.070(3) 0.006(2) -0.001(2) -0.012(2)
N4 0.040(2) 0.047(2) 0.042(2) 0.0010(18) -0.0022(19) -0.0022(19)
C1 0.035(2) 0.028(2) 0.0268(18) -0.0044(15) -0.0021(17) -0.0151(18)
C2 0.037(2) 0.027(2) 0.041(2) 0.0015(18) 0.006(2) -0.0039(19)
C3 0.047(3) 0.033(2) 0.049(3) 0.001(2) -0.001(2) -0.001(2)
C4 0.038(3) 0.057(3) 0.052(3) -0.021(3) 0.001(2) -0.004(3)
C5 0.054(4) 0.076(4) 0.044(3) -0.015(3) 0.018(3) -0.029(3)
C6 0.031(2) 0.0239(19) 0.0314(19) 0.0009(16) 0.0020(17) -0.0025(17)
C7 0.033(2) 0.038(2) 0.037(2) -0.0012(18) -0.0009(19) -0.013(2)
C8 0.031(2) 0.050(3) 0.056(3) 0.009(2) -0.001(2) -0.013(2)
C9 0.043(3) 0.052(3) 0.043(3) 0.010(2) 0.010(2) -0.003(2)
C10 0.069(4) 0.048(3) 0.030(2) 0.005(2) -0.002(2) 0.000(3)
C11 0.058(3) 0.030(2) 0.035(2) -0.0017(18) -0.011(2) -0.010(2)
C12 0.037(2) 0.032(2) 0.0311(19) 0.0016(17) 0.0012(18) -0.0131(19)
C13 0.043(3) 0.039(2) 0.036(2) -0.0015(19) -0.014(2) 0.005(2)
C14 0.046(3) 0.066(4) 0.038(3) -0.012(2) -0.009(2) 0.010(3)
C15 0.052(3) 0.075(4) 0.034(2) 0.002(2) -0.007(2) -0.015(3)
C16 0.049(3) 0.048(3) 0.050(3) 0.007(2) -0.005(3) 0.006(2)
C17 0.041(3) 0.034(2) 0.038(2) -0.0028(19) 0.002(2) -0.005(2)
C18 0.032(2) 0.035(2) 0.034(2) 0.0023(17) -0.0072(19) -0.0075(19)
C19 0.043(3) 0.054(3) 0.038(2) 0.012(2) 0.000(2) -0.006(2)
C20 0.045(3) 0.068(4) 0.071(4) 0.021(3) 0.010(3) -0.005(3)
C21 0.052(4) 0.038(3) 0.107(5) -0.002(3) 0.009(4) -0.016(3)
C22 0.066(4) 0.047(3) 0.071(4) -0.007(3) 0.005(3) -0.017(3)
C23 0.036(2) 0.038(2) 0.0275(19) -0.0063(17) 0.0000(18) -0.012(2)
C24 0.043(3) 0.055(3) 0.038(2) 0.009(2) -0.001(2) -0.007(2)
C25 0.062(4) 0.069(4) 0.044(3) 0.012(3) 0.010(3) -0.017(3)
C26 0.057(4) 0.059(4) 0.059(3) -0.009(3) 0.021(3) -0.019(3)
C27 0.043(3) 0.058(3) 0.077(4) -0.024(3) 0.001(3) -0.003(3)
C28 0.043(3) 0.039(3) 0.043(2) -0.006(2) -0.003(2) 0.006(2)
C29 0.032(2) 0.031(2) 0.0235(17) -0.0001(15) 0.0007(16) -0.0075(18)
C30 0.033(2) 0.033(2) 0.040(2) -0.0010(18) -0.003(2) -0.0069(19)
C31 0.029(2) 0.049(3) 0.051(3) 0.006(2) -0.002(2) -0.004(2)
C32 0.049(3) 0.036(2) 0.052(3) 0.004(2) 0.015(2) 0.001(2)
C33 0.088(5) 0.035(3) 0.044(3) -0.001(2) 0.004(3) -0.018(3)
C34 0.059(3) 0.035(2) 0.033(2) 0.0001(18) -0.006(2) -0.018(2)
C35 0.025(2) 0.035(2) 0.042(2) 0.0049(19) 0.0004(19) -0.0002(18)
C36 0.038(3) 0.051(3) 0.085(4) -0.015(3) 0.023(3) -0.010(3)
C37 0.050(4) 0.123(7) 0.088(5) -0.027(5) 0.034(4) -0.021(4)
C38 0.049(4) 0.111(6) 0.085(5) 0.031(5) -0.004(4) -0.037(4)
C39 0.063(4) 0.061(4) 0.093(5) 0.019(4) -0.005(4) -0.024(4)
C40 0.027(2) 0.027(2) 0.043(2) 0.0045(18) 0.0051(19) -0.0007(17)
C41 0.040(3) 0.047(3) 0.056(3) -0.005(2) -0.006(2) 0.007(2)
C42 0.048(3) 0.060(4) 0.058(3) -0.021(3) -0.001(3) -0.016(3)
C43 0.088(5) 0.038(3) 0.052(3) -0.004(2) 0.008(3) -0.019(3)
C44 0.158(9) 0.030(3) 0.080(5) 0.004(3) -0.037(5) -0.002(4)
C45 0.098(5) 0.030(3) 0.073(4) 0.001(3) -0.038(4) 0.010(3)
C46 0.023(2) 0.030(2) 0.040(2) 0.0014(18) -0.0017(18) 0.0001(17)
C47 0.028(2) 0.073(4) 0.047(3) 0.016(3) 0.002(2) 0.003(2)
C48 0.034(3) 0.091(5) 0.057(3) 0.015(3) -0.011(3) -0.003(3)
C49 0.059(4) 0.048(3) 0.045(3) 0.011(2) -0.007(3) -0.001(3)
C50 0.049(3) 0.041(3) 0.046(3) 0.003(2) 0.009(2) -0.002(2)
C51 0.030(2) 0.034(2) 0.049(3) 0.000(2) 0.005(2) 0.0003(19)
C52 0.028(2) 0.033(2) 0.0263(18) 0.0003(16) 0.0065(16) -0.0036(18)
C53 0.035(2) 0.037(2) 0.048(2) -0.006(2) 0.014(2) -0.010(2)
C54 0.039(3) 0.040(3) 0.065(3) -0.008(2) 0.012(3) -0.010(2)
C55 0.068(4) 0.033(3) 0.058(3) -0.006(2) 0.013(3) -0.009(3)
C56 0.049(3) 0.047(3) 0.051(3) 0.001(2) 0.003(3) 0.009(3)
C57 0.029(2) 0.033(2) 0.0281(19) -0.0010(16) 0.0030(17) 0.0006(18)
C58 0.067(4) 0.041(3) 0.033(2) 0.0025(19) 0.001(2) -0.019(3)
C59 0.092(5) 0.047(3) 0.036(2) 0.010(2) -0.011(3) -0.016(3)
C60 0.077(4) 0.047(3) 0.044(3) -0.003(2) -0.022(3) -0.004(3)
C61 0.046(3) 0.048(3) 0.052(3) -0.011(2) -0.006(2) -0.008(2)
C62 0.037(3) 0.040(3) 0.048(3) -0.002(2) 0.007(2) -0.010(2)
C63 0.0209(19) 0.033(2) 0.0332(19) 0.0027(17) 0.0041(16) -0.0043(17)
C64 0.042(3) 0.076(4) 0.040(3) 0.018(3) 0.003(2) -0.004(3)
C65 0.041(3) 0.091(5) 0.067(4) 0.036(4) -0.015(3) -0.004(3)
C66 0.037(3) 0.051(3) 0.096(5) 0.007(3) -0.001(3) 0.008(3)
C67 0.036(3) 0.058(3) 0.066(3) -0.019(3) 0.006(3) 0.007(3)
C68 0.031(2) 0.044(3) 0.040(2) -0.007(2) 0.000(2) -0.005(2)
Cl1 0.143(2) 0.131(2) 0.127(2) 0.0310(17) -0.078(2) -0.0401(19)
Cl2 0.124(2) 0.1105(17) 0.0946(15) -0.0276(13) 0.0044(14) -0.0372(16)
C69 0.148(10) 0.109(7) 0.142(9) 0.031(7) -0.081(8) -0.045(7)
O1 0.250(11) 0.145(7) 0.153(7) -0.067(6) -0.005(7) -0.093(7)
O2 0.170(8) 0.115(6) 0.156(7) -0.017(5) -0.017(6) -0.050(6)
O3 0.123(7) 0.204(10) 0.245(11) -0.088(8) 0.104(7) -0.094(7)
N5 0.090(5) 0.109(6) 0.107(5) -0.024(5) -0.027(5) -0.050(5)
O4 0.149(6) 0.082(4) 0.066(3) -0.012(3) -0.001(4) -0.005(4)
C70 0.107(12) 0.084(10) 0.067(8) -0.025(7) -0.020(8) 0.024(8)
C70A 0.14(3) 0.13(3) 0.094(19) 0.038(18) 0.05(2) 0.05(2)

loop_
_atom_type_symbol
_atom_type_description
_atom_type_scat_dispersion_real
_atom_type_scat_dispersion_imag
_atom_type_scat_source
C C 0.0033 0.0016 'International Tables Vol C Tables 4.2.6.8 and 6.1.1.4'
H H 0.0000 0.0000 'International Tables Vol C Tables 4.2.6.8 and 6.1.1.4'
Ag Ag -0.8971 1.1015 'International Tables Vol C Tables 4.2.6.8 and 6.1.1.4'
Cl Cl 0.1484 0.1585 'International Tables Vol C Tables 4.2.6.8 and 6.1.1.4'
N N 0.0061 0.0033 'International Tables Vol C Tables 4.2.6.8 and 6.1.1.4'
O O 0.0106 0.0060 'International Tables Vol C Tables 4.2.6.8 and 6.1.1.4'
P P 0.1023 0.0942 'International Tables Vol C Tables 4.2.6.8 and 6.1.1.4'

loop_
_geom_angle_atom_site_label_1
_geom_angle_atom_site_label_2
_geom_angle_atom_site_label_3
_geom_angle
_geom_angle_site_symmetry_1
_geom_angle_site_symmetry_3
_geom_angle_publ_flag
P2 Ag1 P1 110.30(3) . . ?
P2 Ag1 P3 110.81(4) . . ?
P2 Ag1 P4 109.20(4) . . ?
P3 Ag1 P1 109.25(4) . . ?
P4 Ag1 P1 108.66(4) . . ?
P4 Ag1 P3 108.57(4) . . ?
C1 P1 Ag1 110.82(13) . . ?
C1 P1 C6 102.25(19) . . ?
C1 P1 C12 102.5(2) . . ?
C6 P1 Ag1 121.41(14) . . ?
C6 P1 C12 102.65(19) . . ?
C12 P1 Ag1 114.92(13) . . ?
C18 P2 Ag1 115.56(14) . . ?
C23 P2 Ag1 113.71(15) . . ?
C23 P2 C18 102.5(2) . . ?
C23 P2 C29 103.4(2) . . ?
C29 P2 Ag1 116.83(13) . . ?
C29 P2 C18 103.0(2) . . ?
C35 P3 Ag1 111.20(15) . . ?
C35 P3 C40 102.5(2) . . ?
C35 P3 C46 102.4(2) . . ?
C40 P3 Ag1 119.83(15) . . ?
C40 P3 C46 102.9(2) . . ?
C46 P3 Ag1 115.85(15) . . ?
C52 P4 Ag1 110.11(13) . . ?
C52 P4 C57 102.44(19) . . ?
C52 P4 C63 102.69(19) . . ?
C57 P4 Ag1 116.81(15) . . ?
C63 P4 Ag1 119.75(13) . . ?
C63 P4 C57 102.9(2) . . ?
C1 N1 C5 118.1(4) . . ?
C18 N2 C22 117.4(5) . . ?
C35 N3 C39 117.5(5) . . ?
C52 N4 C56 117.4(4) . . ?
N1 C1 P1 114.1(3) . . ?
N1 C1 C2 121.2(4) . . ?
C2 C1 P1 124.6(3) . . ?
C1 C2 H2 120.0 . . ?
C3 C2 C1 120.0(4) . . ?
C3 C2 H2 120.0 . . ?
C2 C3 H3 120.4 . . ?
C4 C3 C2 119.2(5) . . ?
C4 C3 H3 120.4 . . ?
C3 C4 H4 120.5 . . ?
C3 C4 C5 119.1(5) . . ?
C5 C4 H4 120.5 . . ?
N1 C5 C4 122.5(5) . . ?
N1 C5 H5 118.7 . . ?
C4 C5 H5 118.7 . . ?
C7 C6 P1 122.7(3) . . ?
C11 C6 P1 118.1(3) . . ?
C11 C6 C7 119.2(4) . . ?
C6 C7 H7 119.3 . . ?
C6 C7 C8 121.4(4) . . ?
C8 C7 H7 119.3 . . ?
C7 C8 H8 120.7 . . ?
C7 C8 C9 118.7(5) . . ?
C9 C8 H8 120.7 . . ?
C8 C9 H9 120.0 . . ?
C10 C9 C8 120.0(5) . . ?
C10 C9 H9 120.0 . . ?
C9 C10 H10 119.2 . . ?
C9 C10 C11 121.7(5) . . ?
C11 C10 H10 119.2 . . ?
C6 C11 C10 119.1(4) . . ?
C6 C11 H11 120.5 . . ?
C10 C11 H11 120.5 . . ?
C13 C12 P1 123.8(4) . . ?
C17 C12 P1 116.7(3) . . ?
C17 C12 C13 119.5(4) . . ?
C12 C13 H13 120.2 . . ?
C12 C13 C14 119.6(5) . . ?
C14 C13 H13 120.2 . . ?
C13 C14 H14 119.5 . . ?
C15 C14 C13 121.1(5) . . ?
C15 C14 H14 119.5 . . ?
C14 C15 H15 120.1 . . ?
C14 C15 C16 119.8(5) . . ?
C16 C15 H15 120.1 . . ?
C15 C16 H16 120.1 . . ?
C17 C16 C15 119.8(5) . . ?
C17 C16 H16 120.1 . . ?
C12 C17 C16 120.2(4) . . ?
C12 C17 H17 119.9 . . ?
C16 C17 H17 119.9 . . ?
N2 C18 P2 123.5(4) . . ?
N2 C18 C19 122.2(4) . . ?
C19 C18 P2 114.3(4) . . ?
C18 C19 H19 121.3 . . ?
C20 C19 C18 117.5(5) . . ?
C20 C19 H19 121.3 . . ?
C19 C20 H20 119.1 . . ?
C21 C20 C19 121.8(5) . . ?
C21 C20 H20 119.1 . . ?
C20 C21 H21 120.4 . . ?
C22 C21 C20 119.2(5) . . ?
C22 C21 H21 120.4 . . ?
N2 C22 H22 119.0 . . ?
C21 C22 N2 121.9(6) . . ?
C21 C22 H22 119.0 . . ?
C24 C23 P2 123.6(4) . . ?
C28 C23 P2 115.8(4) . . ?
C28 C23 C24 120.7(5) . . ?
C23 C24 H24 120.3 . . ?
C23 C24 C25 119.4(5) . . ?
C25 C24 H24 120.3 . . ?
C24 C25 H25 119.7 . . ?
C26 C25 C24 120.6(5) . . ?
C26 C25 H25 119.7 . . ?
C25 C26 H26 120.4 . . ?
C25 C26 C27 119.2(5) . . ?
C27 C26 H26 120.4 . . ?
C26 C27 H27 119.5 . . ?
C26 C27 C28 121.1(6) . . ?
C28 C27 H27 119.5 . . ?
C23 C28 C27 119.0(5) . . ?
C23 C28 H28 120.5 . . ?
C27 C28 H28 120.5 . . ?
C30 C29 P2 123.6(3) . . ?
C34 C29 P2 116.5(3) . . ?
C34 C29 C30 119.9(4) . . ?
C29 C30 H30 120.0 . . ?
C29 C30 C31 120.1(4) . . ?
C31 C30 H30 120.0 . . ?
C30 C31 H31 119.9 . . ?
C32 C31 C30 120.2(5) . . ?
C32 C31 H31 119.9 . . ?
C31 C32 H32 120.4 . . ?
C31 C32 C33 119.1(5) . . ?
C33 C32 H32 120.4 . . ?
C32 C33 H33 119.6 . . ?
C34 C33 C32 120.9(5) . . ?
C34 C33 H33 119.6 . . ?
C29 C34 H34 120.1 . . ?
C33 C34 C29 119.7(5) . . ?
C33 C34 H34 120.1 . . ?
N3 C35 P3 112.9(4) . . ?
N3 C35 C36 122.7(5) . . ?
C36 C35 P3 124.5(4) . . ?
C35 C36 H36 120.5 . . ?
C35 C36 C37 119.0(6) . . ?
C37 C36 H36 120.5 . . ?
C36 C37 H37 121.1 . . ?
C38 C37 C36 117.8(7) . . ?
C38 C37 H37 121.1 . . ?
C37 C38 H38 119.9 . . ?
C39 C38 C37 120.1(6) . . ?
C39 C38 H38 119.9 . . ?
N3 C39 H39 118.6 . . ?
C38 C39 N3 122.9(6) . . ?
C38 C39 H39 118.6 . . ?
C41 C40 P3 119.6(4) . . ?
C41 C40 C45 117.5(5) . . ?
C45 C40 P3 122.9(4) . . ?
C40 C41 H41 119.4 . . ?
C40 C41 C42 121.3(5) . . ?
C42 C41 H41 119.4 . . ?
C41 C42 H42 119.9 . . ?
C43 C42 C41 120.2(5) . . ?
C43 C42 H42 119.9 . . ?
C42 C43 H43 120.1 . . ?
C42 C43 C44 119.8(5) . . ?
C44 C43 H43 120.1 . . ?
C43 C44 H44 119.7 . . ?
C43 C44 C45 120.7(6) . . ?
C45 C44 H44 119.7 . . ?
C40 C45 C44 120.4(6) . . ?
C40 C45 H45 119.8 . . ?
C44 C45 H45 119.8 . . ?
C47 C46 P3 124.3(4) . . ?
C47 C46 C51 119.1(4) . . ?
C51 C46 P3 116.7(3) . . ?
C46 C47 H47 119.9 . . ?
C46 C47 C48 120.1(5) . . ?
C48 C47 H47 119.9 . . ?
C47 C48 H48 119.6 . . ?
C49 C48 C47 120.8(5) . . ?
C49 C48 H48 119.6 . . ?
C48 C49 H49 120.4 . . ?
C50 C49 C48 119.3(5) . . ?
C50 C49 H49 120.4 . . ?
C49 C50 H50 119.7 . . ?
C49 C50 C51 120.5(5) . . ?
C51 C50 H50 119.7 . . ?
C46 C51 H51 119.9 . . ?
C50 C51 C46 120.2(5) . . ?
C50 C51 H51 119.9 . . ?
N4 C52 P4 112.2(3) . . ?
N4 C52 C53 122.5(4) . . ?
C53 C52 P4 125.2(4) . . ?
C52 C53 H53 120.7 . . ?
C52 C53 C54 118.5(5) . . ?
C54 C53 H53 120.7 . . ?
C53 C54 H54 120.5 . . ?
C55 C54 C53 119.0(5) . . ?
C55 C54 H54 120.5 . . ?
C54 C55 H55 120.2 . . ?
C54 C55 C56 119.7(5) . . ?
C56 C55 H55 120.2 . . ?
N4 C56 C55 122.8(5) . . ?
N4 C56 H56 118.6 . . ?
C55 C56 H56 118.6 . . ?
C58 C57 P4 123.1(3) . . ?
C58 C57 C62 119.1(4) . . ?
C62 C57 P4 117.8(3) . . ?
C57 C58 H58 120.1 . . ?
C57 C58 C59 119.7(5) . . ?
C59 C58 H58 120.1 . . ?
C58 C59 H59 119.8 . . ?
C60 C59 C58 120.5(5) . . ?
C60 C59 H59 119.8 . . ?
C59 C60 H60 120.1 . . ?
C61 C60 C59 119.8(5) . . ?
C61 C60 H60 120.1 . . ?
C60 C61 H61 119.8 . . ?
C60 C61 C62 120.5(5) . . ?
C62 C61 H61 119.8 . . ?
C57 C62 H62 119.8 . . ?
C61 C62 C57 120.5(5) . . ?
C61 C62 H62 119.8 . . ?
C64 C63 P4 117.0(4) . . ?
C68 C63 P4 123.0(3) . . ?
C68 C63 C64 120.0(5) . . ?
C63 C64 H64 120.7 . . ?
C63 C64 C65 118.6(5) . . ?
C65 C64 H64 120.7 . . ?
C64 C65 H65 119.3 . . ?
C66 C65 C64 121.4(5) . . ?
C66 C65 H65 119.3 . . ?
C65 C66 H66 120.3 . . ?
C65 C66 C67 119.4(5) . . ?
C67 C66 H66 120.3 . . ?
C66 C67 H67 120.1 . . ?
C66 C67 C68 119.9(5) . . ?
C68 C67 H67 120.1 . . ?
C63 C68 C67 120.7(5) . . ?
C63 C68 H68 119.6 . . ?
C67 C68 H68 119.6 . . ?
Cl1 C69 Cl2 114.4(6) . . ?
Cl1 C69 H69A 108.6 . . ?
Cl1 C69 H69B 108.6 . . ?
Cl2 C69 H69A 108.6 . . ?
Cl2 C69 H69B 108.6 . . ?
H69A C69 H69B 107.6 . . ?
O1 N5 O2 117.3(11) . . ?
O1 N5 O3 124.2(10) . . ?
O2 N5 O3 117.8(9) . . ?
C70 O4 H4A 109.5 . . ?
C70A O4 H4B 109.5 . . ?
O4 C70 H70A 109.5 . . ?
O4 C70 H70B 109.5 . . ?
O4 C70 H70C 109.5 . . ?
H70A C70 H70B 109.5 . . ?
H70A C70 H70C 109.5 . . ?
H70B C70 H70C 109.5 . . ?
O4 C70A H70D 109.5 . . ?
O4 C70A H70E 109.5 . . ?
O4 C70A H70F 109.5 . . ?
H70D C70A H70E 109.5 . . ?
H70D C70A H70F 109.5 . . ?
H70E C70A H70F 109.5 . . ?

loop_
_geom_bond_atom_site_label_1
_geom_bond_atom_site_label_2
_geom_bond_distance
_geom_bond_site_symmetry_2
_geom_bond_publ_flag
Ag1 P1 2.5818(10) . ?
Ag1 P2 2.5614(10) . ?
Ag1 P3 2.5806(11) . ?
Ag1 P4 2.5779(10) . ?
P1 C1 1.816(5) . ?
P1 C6 1.821(4) . ?
P1 C12 1.821(4) . ?
P2 C18 1.836(4) . ?
P2 C23 1.819(4) . ?
P2 C29 1.821(5) . ?
P3 C35 1.821(5) . ?
P3 C40 1.822(4) . ?
P3 C46 1.831(4) . ?
P4 C52 1.824(4) . ?
P4 C57 1.828(4) . ?
P4 C63 1.825(4) . ?
N1 C1 1.352(6) . ?
N1 C5 1.364(8) . ?
N2 C18 1.362(7) . ?
N2 C22 1.409(7) . ?
N3 C35 1.344(6) . ?
N3 C39 1.356(8) . ?
N4 C52 1.337(6) . ?
N4 C56 1.350(7) . ?
C1 C2 1.387(6) . ?
C2 H2 0.9500 . ?
C2 C3 1.382(7) . ?
C3 H3 0.9500 . ?
C3 C4 1.367(8) . ?
C4 H4 0.9500 . ?
C4 C5 1.380(8) . ?
C5 H5 0.9500 . ?
C6 C7 1.382(6) . ?
C6 C11 1.378(6) . ?
C7 H7 0.9500 . ?
C7 C8 1.383(6) . ?
C8 H8 0.9500 . ?
C8 C9 1.390(7) . ?
C9 H9 0.9500 . ?
C9 C10 1.350(8) . ?
C10 H10 0.9500 . ?
C10 C11 1.392(7) . ?
C11 H11 0.9500 . ?
C12 C13 1.382(6) . ?
C12 C17 1.373(7) . ?
C13 H13 0.9500 . ?
C13 C14 1.394(7) . ?
C14 H14 0.9500 . ?
C14 C15 1.341(8) . ?
C15 H15 0.9500 . ?
C15 C16 1.389(8) . ?
C16 H16 0.9500 . ?
C16 C17 1.387(7) . ?
C17 H17 0.9500 . ?
C18 C19 1.385(6) . ?
C19 H19 0.9500 . ?
C19 C20 1.382(8) . ?
C20 H20 0.9500 . ?
C20 C21 1.369(9) . ?
C21 H21 0.9500 . ?
C21 C22 1.336(9) . ?
C22 H22 0.9500 . ?
C23 C24 1.380(6) . ?
C23 C28 1.362(7) . ?
C24 H24 0.9500 . ?
C24 C25 1.394(7) . ?
C25 H25 0.9500 . ?
C25 C26 1.357(9) . ?
C26 H26 0.9500 . ?
C26 C27 1.381(9) . ?
C27 H27 0.9500 . ?
C27 C28 1.389(8) . ?
C28 H28 0.9500 . ?
C29 C30 1.376(6) . ?
C29 C34 1.368(6) . ?
C30 H30 0.9500 . ?
C30 C31 1.387(7) . ?
C31 H31 0.9500 . ?
C31 C32 1.356(7) . ?
C32 H32 0.9500 . ?
C32 C33 1.392(8) . ?
C33 H33 0.9500 . ?
C33 C34 1.366(8) . ?
C34 H34 0.9500 . ?
C35 C36 1.368(7) . ?
C36 H36 0.9500 . ?
C36 C37 1.406(8) . ?
C37 H37 0.9500 . ?
C37 C38 1.373(11) . ?
C38 H38 0.9500 . ?
C38 C39 1.350(11) . ?
C39 H39 0.9500 . ?
C40 C41 1.366(7) . ?
C40 C45 1.370(7) . ?
C41 H41 0.9500 . ?
C41 C42 1.389(7) . ?
C42 H42 0.9500 . ?
C42 C43 1.334(8) . ?
C43 H43 0.9500 . ?
C43 C44 1.352(10) . ?
C44 H44 0.9500 . ?
C44 C45 1.386(8) . ?
C45 H45 0.9500 . ?
C46 C47 1.374(6) . ?
C46 C51 1.384(6) . ?
C47 H47 0.9500 . ?
C47 C48 1.380(8) . ?
C48 H48 0.9500 . ?
C48 C49 1.369(8) . ?
C49 H49 0.9500 . ?
C49 C50 1.369(8) . ?
C50 H50 0.9500 . ?
C50 C51 1.380(7) . ?
C51 H51 0.9500 . ?
C52 C53 1.391(6) . ?
C53 H53 0.9500 . ?
C53 C54 1.391(7) . ?
C54 H54 0.9500 . ?
C54 C55 1.350(8) . ?
C55 H55 0.9500 . ?
C55 C56 1.377(8) . ?
C56 H56 0.9500 . ?
C57 C58 1.378(6) . ?
C57 C62 1.387(6) . ?
C58 H58 0.9500 . ?
C58 C59 1.393(7) . ?
C59 H59 0.9500 . ?
C59 C60 1.377(8) . ?
C60 H60 0.9500 . ?
C60 C61 1.357(8) . ?
C61 H61 0.9500 . ?
C61 C62 1.383(7) . ?
C62 H62 0.9500 . ?
C63 C64 1.382(6) . ?
C63 C68 1.377(6) . ?
C64 H64 0.9500 . ?
C64 C65 1.394(9) . ?
C65 H65 0.9500 . ?
C65 C66 1.373(10) . ?
C66 H66 0.9500 . ?
C66 C67 1.375(9) . ?
C67 H67 0.9500 . ?
C67 C68 1.383(7) . ?
C68 H68 0.9500 . ?
Cl1 C69 1.711(9) . ?
Cl2 C69 1.742(10) . ?
C69 H69A 0.9900 . ?
C69 H69B 0.9900 . ?
O1 N5 1.199(10) . ?
O2 N5 1.212(10) . ?
O3 N5 1.258(11) . ?
O4 H4A 0.8400 . ?
O4 H4B 0.8400 . ?
O4 C70 1.421(9) . ?
O4 C70A 1.420(10) . ?
C70 H70A 0.9800 . ?
C70 H70B 0.9800 . ?
C70 H70C 0.9800 . ?
C70A H70D 0.9800 . ?
C70A H70E 0.9800 . ?
C70A H70F 0.9800 . ?

loop_
_geom_torsion_atom_site_label_1
_geom_torsion_atom_site_label_2
_geom_torsion_atom_site_label_3
_geom_torsion_atom_site_label_4
_geom_torsion
_geom_torsion_site_symmetry_1
_geom_torsion_site_symmetry_2
_geom_torsion_site_symmetry_3
_geom_torsion_site_symmetry_4
_geom_torsion_publ_flag
Ag1 P1 C1 N1 -43.6(3) . . . . ?
Ag1 P1 C1 C2 132.3(3) . . . . ?
Ag1 P1 C6 C7 153.4(3) . . . . ?
Ag1 P1 C6 C11 -29.6(4) . . . . ?
Ag1 P1 C12 C13 130.5(4) . . . . ?
Ag1 P1 C12 C17 -48.5(4) . . . . ?
Ag1 P2 C18 N2 128.0(4) . . . . ?
Ag1 P2 C18 C19 -52.1(4) . . . . ?
Ag1 P2 C23 C24 136.7(4) . . . . ?
Ag1 P2 C23 C28 -42.3(4) . . . . ?
Ag1 P2 C29 C30 140.8(3) . . . . ?
Ag1 P2 C29 C34 -38.0(4) . . . . ?
Ag1 P3 C35 N3 -42.4(4) . . . . ?
Ag1 P3 C35 C36 136.6(5) . . . . ?
Ag1 P3 C40 C41 -30.2(5) . . . . ?
Ag1 P3 C40 C45 150.4(5) . . . . ?
Ag1 P3 C46 C47 129.5(4) . . . . ?
Ag1 P3 C46 C51 -48.9(4) . . . . ?
Ag1 P4 C52 N4 -46.8(3) . . . . ?
Ag1 P4 C52 C53 130.3(4) . . . . ?
Ag1 P4 C57 C58 138.9(4) . . . . ?
Ag1 P4 C57 C62 -41.6(4) . . . . ?
Ag1 P4 C63 C64 -39.7(4) . . . . ?
Ag1 P4 C63 C68 141.3(3) . . . . ?
P1 C1 C2 C3 -174.8(4) . . . . ?
P1 C6 C7 C8 176.3(4) . . . . ?
P1 C6 C11 C10 -177.3(4) . . . . ?
P1 C12 C13 C14 -178.6(4) . . . . ?
P1 C12 C17 C16 178.8(4) . . . . ?
P2 C18 C19 C20 179.7(4) . . . . ?
P2 C23 C24 C25 -179.7(4) . . . . ?
P2 C23 C28 C27 179.0(4) . . . . ?
P2 C29 C30 C31 -178.9(4) . . . . ?
P2 C29 C34 C33 179.0(4) . . . . ?
P3 C35 C36 C37 -178.1(5) . . . . ?
P3 C40 C41 C42 -177.3(4) . . . . ?
P3 C40 C45 C44 176.4(6) . . . . ?
P3 C46 C47 C48 -178.8(5) . . . . ?
P3 C46 C51 C50 178.9(4) . . . . ?
P4 C52 C53 C54 -177.4(4) . . . . ?
P4 C57 C58 C59 178.6(5) . . . . ?
P4 C57 C62 C61 -178.9(4) . . . . ?
P4 C63 C64 C65 179.6(4) . . . . ?
P4 C63 C68 C67 179.1(4) . . . . ?
N1 C1 C2 C3 0.8(7) . . . . ?
N2 C18 C19 C20 -0.4(8) . . . . ?
N3 C35 C36 C37 0.8(9) . . . . ?
N4 C52 C53 C54 -0.6(7) . . . . ?
C1 P1 C6 C7 -82.6(4) . . . . ?
C1 P1 C6 C11 94.3(4) . . . . ?
C1 P1 C12 C13 10.2(4) . . . . ?
C1 P1 C12 C17 -168.8(3) . . . . ?
C1 N1 C5 C4 -0.3(7) . . . . ?
C1 C2 C3 C4 -0.3(7) . . . . ?
C2 C3 C4 C5 -0.4(8) . . . . ?
C3 C4 C5 N1 0.7(8) . . . . ?
C5 N1 C1 P1 175.5(4) . . . . ?
C5 N1 C1 C2 -0.5(6) . . . . ?
C6 P1 C1 N1 -174.4(3) . . . . ?
C6 P1 C1 C2 1.5(4) . . . . ?
C6 P1 C12 C13 -95.6(4) . . . . ?
C6 P1 C12 C17 85.4(4) . . . . ?
C6 C7 C8 C9 1.4(8) . . . . ?
C7 C6 C11 C10 -0.3(7) . . . . ?
C7 C8 C9 C10 -1.3(8) . . . . ?
C8 C9 C10 C11 0.4(9) . . . . ?
C9 C10 C11 C6 0.4(8) . . . . ?
C11 C6 C7 C8 -0.6(7) . . . . ?
C12 P1 C1 N1 79.5(3) . . . . ?
C12 P1 C1 C2 -104.6(4) . . . . ?
C12 P1 C6 C7 23.4(4) . . . . ?
C12 P1 C6 C11 -159.7(4) . . . . ?
C12 C13 C14 C15 -0.4(9) . . . . ?
C13 C12 C17 C16 -0.2(7) . . . . ?
C13 C14 C15 C16 0.3(9) . . . . ?
C14 C15 C16 C17 -0.1(9) . . . . ?
C15 C16 C17 C12 0.1(8) . . . . ?
C17 C12 C13 C14 0.3(7) . . . . ?
C18 P2 C23 C24 -97.8(4) . . . . ?
C18 P2 C23 C28 83.2(4) . . . . ?
C18 P2 C29 C30 12.9(4) . . . . ?
C18 P2 C29 C34 -165.9(3) . . . . ?
C18 N2 C22 C21 -0.2(10) . . . . ?
C18 C19 C20 C21 -0.2(9) . . . . ?
C19 C20 C21 C22 0.5(10) . . . . ?
C20 C21 C22 N2 -0.4(11) . . . . ?
C22 N2 C18 P2 -179.6(4) . . . . ?
C22 N2 C18 C19 0.5(8) . . . . ?
C23 P2 C18 N2 3.7(5) . . . . ?
C23 P2 C18 C19 -176.4(4) . . . . ?
C23 P2 C29 C30 -93.5(4) . . . . ?
C23 P2 C29 C34 87.6(4) . . . . ?
C23 C24 C25 C26 0.5(9) . . . . ?
C24 C23 C28 C27 0.0(7) . . . . ?
C24 C25 C26 C27 0.5(9) . . . . ?
C25 C26 C27 C28 -1.3(9) . . . . ?
C26 C27 C28 C23 1.0(8) . . . . ?
C28 C23 C24 C25 -0.7(7) . . . . ?
C29 P2 C18 N2 -103.4(4) . . . . ?
C29 P2 C18 C19 76.5(4) . . . . ?
C29 P2 C23 C24 9.0(4) . . . . ?
C29 P2 C23 C28 -170.0(3) . . . . ?
C29 C30 C31 C32 0.0(7) . . . . ?
C30 C29 C34 C33 0.1(7) . . . . ?
C30 C31 C32 C33 0.1(8) . . . . ?
C31 C32 C33 C34 -0.1(8) . . . . ?
C32 C33 C34 C29 -0.1(8) . . . . ?
C34 C29 C30 C31 -0.1(7) . . . . ?
C35 P3 C40 C41 93.4(4) . . . . ?
C35 P3 C40 C45 -86.0(5) . . . . ?
C35 P3 C46 C47 8.3(5) . . . . ?
C35 P3 C46 C51 -170.1(3) . . . . ?
C35 N3 C39 C38 -2.3(10) . . . . ?
C35 C36 C37 C38 0.5(11) . . . . ?
C36 C37 C38 C39 -2.7(12) . . . . ?
C37 C38 C39 N3 3.7(11) . . . . ?
C39 N3 C35 P3 179.0(4) . . . . ?
C39 N3 C35 C36 0.0(8) . . . . ?
C40 P3 C35 N3 -171.6(4) . . . . ?
C40 P3 C35 C36 7.4(5) . . . . ?
C40 P3 C46 C47 -97.8(5) . . . . ?
C40 P3 C46 C51 83.8(4) . . . . ?
C40 C41 C42 C43 0.7(9) . . . . ?
C41 C40 C45 C44 -3.1(10) . . . . ?
C41 C42 C43 C44 -2.7(10) . . . . ?
C42 C43 C44 C45 1.8(12) . . . . ?
C43 C44 C45 C40 1.2(13) . . . . ?
C45 C40 C41 C42 2.2(8) . . . . ?
C46 P3 C35 N3 82.0(4) . . . . ?
C46 P3 C35 C36 -99.0(5) . . . . ?
C46 P3 C40 C41 -160.5(4) . . . . ?
C46 P3 C40 C45 20.1(6) . . . . ?
C46 C47 C48 C49 0.6(10) . . . . ?
C47 C46 C51 C50 0.4(7) . . . . ?
C47 C48 C49 C50 -0.7(10) . . . . ?
C48 C49 C50 C51 0.7(8) . . . . ?
C49 C50 C51 C46 -0.6(7) . . . . ?
C51 C46 C47 C48 -0.4(8) . . . . ?
C52 P4 C57 C58 18.5(5) . . . . ?
C52 P4 C57 C62 -162.0(4) . . . . ?
C52 P4 C63 C64 82.6(4) . . . . ?
C52 P4 C63 C68 -96.4(4) . . . . ?
C52 N4 C56 C55 -0.5(7) . . . . ?
C52 C53 C54 C55 0.9(8) . . . . ?
C53 C54 C55 C56 -1.0(9) . . . . ?
C54 C55 C56 N4 0.8(9) . . . . ?
C56 N4 C52 P4 177.6(4) . . . . ?
C56 N4 C52 C53 0.4(6) . . . . ?
C57 P4 C52 N4 78.1(3) . . . . ?
C57 P4 C52 C53 -104.8(4) . . . . ?
C57 P4 C63 C64 -171.2(4) . . . . ?
C57 P4 C63 C68 9.7(4) . . . . ?
C57 C58 C59 C60 1.0(10) . . . . ?
C58 C57 C62 C61 0.7(8) . . . . ?
C58 C59 C60 C61 -0.8(10) . . . . ?
C59 C60 C61 C62 0.5(10) . . . . ?
C60 C61 C62 C57 -0.5(9) . . . . ?
C62 C57 C58 C59 -1.0(8) . . . . ?
C63 P4 C52 N4 -175.5(3) . . . . ?
C63 P4 C52 C53 1.7(4) . . . . ?
C63 P4 C57 C58 -87.8(5) . . . . ?
C63 P4 C57 C62 91.7(4) . . . . ?
C63 C64 C65 C66 0.9(9) . . . . ?
C64 C63 C68 C67 0.1(7) . . . . ?
C64 C65 C66 C67 0.7(10) . . . . ?
C65 C66 C67 C68 -2.0(9) . . . . ?
C66 C67 C68 C63 1.6(8) . . . . ?
C68 C63 C64 C65 -1.3(8) . . . . ?

loop_
_twin_individual_id
_twin_individual_mass_fraction_refined
1 0.735(3)
2 0.265(3)
